data_7714240
loop_
_publ_author_name
'Yu, Shuang'
'Liu, Tao'
'Ying, Jun'
'Tian, Aixiang'
'Yang, Mengle'
'Wang, Xiuli'

_publ_section_title
;
 A Series of Isopolymolybdate-viologen Hybrids with Photo-, Thermo- and
 Electro-chromic Properties
;
_journal_name_full 'Dalton Transactions'
_journal_paper_doi 10.1039/D3DT02928J
_journal_year 2023
_chemical_formula_moiety 'Mo8 O26, 2(C26 H22 N2 O4), 2(H2 O)'
_chemical_formula_sum 'C52 H48 Mo8 N4 O36'
_chemical_formula_weight 2072.46
_space_group_crystal_system monoclinic
_space_group_IT_number 14
_space_group_name_Hall '-P 2yn'
_space_group_name_H-M_alt 'P 1 21/n 1'
_atom_sites_solution_hydrogens mixed
_atom_sites_solution_primary dual
_audit_block_doi 10.5517/ccdc.csd.cc2dp6z9
_audit_creation_date 2023-02-16
_audit_creation_method
;
Olex2 1.3
(compiled 2020.11.12 svn.r5f609507 for OlexSys, GUI svn.r6408)
;
_audit_update_record
;
2023-06-27 deposited with the CCDC.	2023-10-12 downloaded from the CCDC.
;
_cell_angle_alpha 90
_cell_angle_beta 102.2930(10)
_cell_angle_gamma 90
_cell_formula_units_Z 2
_cell_length_a 13.6738(4)
_cell_length_b 11.8186(3)
_cell_length_c 19.9517(6)
_cell_measurement_reflns_used 9502
_cell_measurement_temperature 296.15
_cell_measurement_theta_max 25.02
_cell_measurement_theta_min 2.66
_cell_volume 3150.37(15)
_computing_cell_refinement 'SAINT V8.40B (?, 2016)'
_computing_data_reduction 'SAINT V8.40B (?, 2016)'
_computing_molecular_graphics 'Olex2 1.3 (Dolomanov et al., 2009)'
_computing_publication_material 'Olex2 1.3 (Dolomanov et al., 2009)'
_computing_structure_refinement 'SHELXL 2018/3 (Sheldrick, 2015)'
_computing_structure_solution 'SHELXT 2014/5 (Sheldrick, 2014)'
_diffrn_ambient_temperature 296.15
_diffrn_measured_fraction_theta_full 0.999
_diffrn_measured_fraction_theta_max 0.999
_diffrn_measurement_device_type 'Bruker APEX-II CCD'
_diffrn_measurement_method '\f and \w scans'
_diffrn_radiation_monochromator graphite
_diffrn_radiation_type MoK\a
_diffrn_radiation_wavelength 0.71073
_diffrn_reflns_av_R_equivalents 0.1454
_diffrn_reflns_av_unetI/netI 0.0533
_diffrn_reflns_Laue_measured_fraction_full 0.999
_diffrn_reflns_Laue_measured_fraction_max 0.999
_diffrn_reflns_limit_h_max 16
_diffrn_reflns_limit_h_min -16
_diffrn_reflns_limit_k_max 14
_diffrn_reflns_limit_k_min -14
_diffrn_reflns_limit_l_max 23
_diffrn_reflns_limit_l_min -23
_diffrn_reflns_number 79504
_diffrn_reflns_point_group_measured_fraction_full 0.999
_diffrn_reflns_point_group_measured_fraction_max 0.999
_diffrn_reflns_theta_full 25.036
_diffrn_reflns_theta_max 25.036
_diffrn_reflns_theta_min 2.015
_diffrn_source_current 1.4
_diffrn_source_power 0.07
_diffrn_source_voltage 50.0
_diffrn_standards_number 0
_exptl_absorpt_coefficient_mu 1.643
_exptl_absorpt_correction_T_max 0.7452
_exptl_absorpt_correction_T_min 0.5563
_exptl_absorpt_correction_type multi-scan
_exptl_absorpt_process_details
;
SADABS-2016/2 (Bruker,2016/2) was used for absorption correction.
wR2(int) was 0.1572 before and 0.0831 after correction.
The Ratio of minimum to maximum transmission is 0.7465.
The \l/2 correction factor is Not present.
;
_exptl_crystal_colour 'light yellow'
_exptl_crystal_density_diffrn 2.185
_exptl_crystal_description block
_exptl_crystal_F_000 2024
_exptl_crystal_size_max 0.19
_exptl_crystal_size_mid 0.17
_exptl_crystal_size_min 0.15
_refine_diff_density_max 1.356
_refine_diff_density_min -0.868
_refine_diff_density_rms 0.259
_refine_ls_extinction_method none
_refine_ls_goodness_of_fit_ref 1.074
_refine_ls_hydrogen_treatment mixed
_refine_ls_matrix_type full
_refine_ls_number_parameters 458
_refine_ls_number_reflns 5571
_refine_ls_number_restraints 0
_refine_ls_restrained_S_all 1.074
_refine_ls_R_factor_all 0.0575
_refine_ls_R_factor_gt 0.0430
_refine_ls_shift/su_max 0.001
_refine_ls_shift/su_mean 0.000
_refine_ls_structure_factor_coef Fsqd
_refine_ls_weighting_details 'w=1/[\s^2^(Fo^2^)+(0.0423P)^2^+8.0347P] where P=(Fo^2^+2Fc^2^)/3'
_refine_ls_weighting_scheme calc
_refine_ls_wR_factor_gt 0.0984
_refine_ls_wR_factor_ref 0.1094
_reflns_Friedel_coverage 0.000
_reflns_number_gt 4530
_reflns_number_total 5571
_reflns_threshold_expression 'I > 2\s(I)'
_cod_data_source_file d3dt02928j2.cif
_cod_data_source_block 20221112_ys03_0m
_cod_database_code 7714240
_shelx_shelxl_version_number 2018/3
_shelx_space_group_comment
;
The symmetry employed for this shelxl refinement is uniquely defined
by the following loop, which should always be used as a source of
symmetry information in preference to the above space-group names.
They are only intended as comments.
;
_olex2_refinement_description
;
1. Fixed Uiso
 At 1.2 times of:
  All C(H) groups, All C(H,H) groups
 At 1.5 times of:
  All O(H) groups, All O(H,H) groups
2.a Free rotating group:
 O1W(H1Wa,H1Wb)
2.b Secondary CH2 refined with riding coordinates:
 C19(H19a,H19b), C8(H8a,H8b)
2.c Aromatic/amide H refined with riding coordinates:
 C12(H12), C10(H10), C15(H15), C21(H21), C6(H6), C9(H9), C16(H16), C4(H4),
 C25(H25), C24(H24), C17(H17), C22(H22), C18(H18), C3(H3a), C13(H13), C7(H7)
2.d Idealised tetrahedral OH refined as rotating group:
 O3(H3)
;
_olex2_submission_special_instructions 'No special instructions were received'

loop_
_space_group_symop_operation_xyz
'x, y, z'
'-x+1/2, y+1/2, -z+1/2'
'-x, -y, -z'
'x-1/2, -y-1/2, z-1/2'

loop_
_atom_site_label
_atom_site_type_symbol
_atom_site_fract_x
_atom_site_fract_y
_atom_site_fract_z
_atom_site_U_iso_or_equiv
_atom_site_adp_type
_atom_site_occupancy
_atom_site_site_symmetry_order
_atom_site_calc_flag
_atom_site_refinement_flags_posn
_atom_site_refinement_flags_adp
_atom_site_refinement_flags_occupancy
_atom_site_disorder_assembly
_atom_site_disorder_group
Mo4 Mo 1.07169(3) 0.99255(4) 0.58748(2) 0.04028(15) Uani 1 1 d . . . . .
Mo1 Mo 0.82158(4) 0.83363(4) 0.53112(2) 0.04603(16) Uani 1 1 d . . . . .
Mo3 Mo 1.19389(4) 0.88741(4) 0.45106(3) 0.04627(16) Uani 1 1 d . . . . .
Mo2 Mo 1.00877(4) 0.70177(5) 0.47518(3) 0.05424(17) Uani 1 1 d . . . . .
O14 O 0.9413(3) 0.7404(4) 0.5431(2) 0.0549(10) Uani 1 1 d . . . . .
O16 O 0.7548(3) 0.9750(3) 0.5054(2) 0.0519(10) Uani 1 1 d . . . . .
O7 O 1.0783(3) 0.7901(3) 0.42433(19) 0.0518(10) Uani 1 1 d . . . . .
O8 O 1.1259(4) 0.8792(4) 0.5513(2) 0.0631(12) Uani 1 1 d . . . . .
O5 O 1.2153(4) 0.9070(4) 0.3714(2) 0.0733(13) Uani 1 1 d . . . . .
O17 O 0.8039(4) 0.8203(4) 0.6122(2) 0.0717(13) Uani 1 1 d . . . . .
O11 O 0.9299(4) 0.6261(4) 0.4148(2) 0.0679(12) Uani 1 1 d . . . . .
O6 O 1.2808(3) 0.7928(4) 0.4874(3) 0.0677(12) Uani 1 1 d . . . . .
N2 N 1.2029(4) 0.7457(4) 0.7545(2) 0.0481(11) Uani 1 1 d . . . . .
O15 O 0.7356(3) 0.7493(4) 0.4824(2) 0.0668(12) Uani 1 1 d . . . . .
O10 O 1.1094(5) 0.9831(5) 0.6730(2) 0.0856(17) Uani 1 1 d . . . . .
O9 O 1.1106(4) 1.1262(4) 0.5624(2) 0.0710(13) Uani 1 1 d . . . . .
O2 O 0.2671(4) 0.5202(6) 0.5967(3) 0.0887(16) Uani 1 1 d . . . . .
H2 H 0.266(9) 0.553(9) 0.547(6) 0.133 Uiso 1 1 d . U . . .
O1 O 0.3143(4) 0.4915(5) 0.4981(3) 0.0852(16) Uani 1 1 d . . . . .
O4 O 1.6834(4) 0.6211(5) 0.6799(3) 0.0799(14) Uani 1 1 d . . . . .
N1 N 0.7844(4) 0.3931(4) 0.7230(3) 0.0504(12) Uani 1 1 d . . . . .
C11 C 0.9481(4) 0.5334(5) 0.7357(3) 0.0438(12) Uani 1 1 d . . . . .
C12 C 0.9021(5) 0.4866(6) 0.6717(4) 0.0620(17) Uani 1 1 d . . . . .
H12 H 0.926105 0.504017 0.632668 0.074 Uiso 1 1 calc R U . . .
C5 C 0.6028(4) 0.3537(5) 0.6789(3) 0.0511(14) Uani 1 1 d . . . . .
C20 C 1.3697(4) 0.7913(5) 0.7290(3) 0.0504(14) Uani 1 1 d . . . . .
O12 O 1.0964(4) 0.6103(5) 0.5165(3) 0.0819(15) Uani 1 1 d . . . . .
C10 C 0.9037(5) 0.5105(5) 0.7895(3) 0.0535(15) Uani 1 1 d . . . . .
H10 H 0.929228 0.543594 0.831927 0.064 Uiso 1 1 calc R U . . .
C14 C 1.0383(4) 0.6046(5) 0.7425(3) 0.0445(13) Uani 1 1 d . . . . .
O13 O 0.9384(3) 0.9778(4) 0.5653(3) 0.0800(16) Uani 1 1 d . . . . .
O3 O 1.5999(5) 0.6835(7) 0.5791(3) 0.108(2) Uani 1 1 d . . . . .
H3 H 1.630622 0.635061 0.562541 0.162 Uiso 1 1 calc R U . . .
C15 C 1.0977(5) 0.6320(6) 0.8061(3) 0.0573(15) Uani 1 1 d . . . . .
H15 H 1.082405 0.602073 0.845729 0.069 Uiso 1 1 calc R U . . .
C21 C 1.3701(5) 0.8114(6) 0.6598(3) 0.0647(18) Uani 1 1 d . . . . .
H21 H 1.317814 0.851466 0.632516 0.078 Uiso 1 1 calc R U . . .
O1W O 1.0395(6) 0.5720(8) 0.9547(3) 0.120(2) Uani 1 1 d G . . . .
H1WA H 1.036414 0.486983 0.952684 0.180 Uiso 1 1 d G U . . .
H1WB H 1.068922 0.617669 0.986676 0.180 Uiso 1 1 d G U . . .
C6 C 0.5788(6) 0.3461(7) 0.6078(4) 0.072(2) Uani 1 1 d . . . . .
H6 H 0.622320 0.309899 0.584772 0.087 Uiso 1 1 calc R U . . .
C9 C 0.8229(5) 0.4402(5) 0.7825(3) 0.0568(15) Uani 1 1 d . . . . .
H9 H 0.794742 0.425501 0.820117 0.068 Uiso 1 1 calc R U . . .
C16 C 1.1785(5) 0.7024(6) 0.8110(3) 0.0560(16) Uani 1 1 d . . . . .
H16 H 1.216873 0.720442 0.854002 0.067 Uiso 1 1 calc R U . . .
C19 C 1.2848(5) 0.8321(5) 0.7609(3) 0.0581(16) Uani 1 1 d . . . . .
H19A H 1.310590 0.848834 0.808991 0.070 Uiso 1 1 calc R U . . .
H19B H 1.257498 0.901543 0.738449 0.070 Uiso 1 1 calc R U . . .
C4 C 0.5359(5) 0.4039(5) 0.7135(3) 0.0570(15) Uani 1 1 d . . . . .
H4 H 0.550608 0.409221 0.761144 0.068 Uiso 1 1 calc R U . . .
C1 C 0.3289(6) 0.4863(6) 0.5592(4) 0.0667(18) Uani 1 1 d . . . . .
C25 C 1.4485(5) 0.7346(5) 0.7680(3) 0.0533(14) Uani 1 1 d . . . . .
H25 H 1.449268 0.721846 0.814146 0.064 Uiso 1 1 calc R U . . .
C23 C 1.5266(4) 0.7138(5) 0.6726(3) 0.0525(14) Uani 1 1 d . . . . .
C24 C 1.5267(5) 0.6959(5) 0.7412(3) 0.0529(14) Uani 1 1 d . . . . .
H24 H 1.579706 0.657749 0.769074 0.063 Uiso 1 1 calc R U . . .
C26 C 1.6127(5) 0.6671(7) 0.6453(4) 0.0643(18) Uani 1 1 d . . . . .
C17 C 1.1489(5) 0.7175(6) 0.6931(3) 0.0637(18) Uani 1 1 d . . . . .
H17 H 1.166905 0.745892 0.653979 0.076 Uiso 1 1 calc R U . . .
C22 C 1.4480(5) 0.7718(6) 0.6319(3) 0.0599(16) Uani 1 1 d . . . . .
H22 H 1.447502 0.784149 0.585761 0.072 Uiso 1 1 calc R U . . .
C18 C 1.0686(5) 0.6483(6) 0.6864(3) 0.0621(17) Uani 1 1 d . . . . .
H18 H 1.033018 0.629780 0.642643 0.075 Uiso 1 1 calc R U . . .
C8 C 0.7007(5) 0.3075(6) 0.7181(4) 0.0654(17) Uani 1 1 d . . . . .
H8A H 0.717542 0.239846 0.695410 0.079 Uiso 1 1 calc R U . . .
H8B H 0.694053 0.286641 0.763877 0.079 Uiso 1 1 calc R U . . .
C3 C 0.4454(5) 0.4466(5) 0.6744(4) 0.0601(17) Uani 1 1 d . . . . .
H3A H 0.398935 0.479285 0.696422 0.072 Uiso 1 1 calc R U . . .
C13 C 0.8220(5) 0.4156(6) 0.6673(4) 0.0682(18) Uani 1 1 d . . . . .
H13 H 0.793217 0.382495 0.625484 0.082 Uiso 1 1 calc R U . . .
C2 C 0.4250(5) 0.4403(6) 0.6038(4) 0.0607(16) Uani 1 1 d . . . . .
C7 C 0.4929(6) 0.3908(7) 0.5722(4) 0.078(2) Uani 1 1 d . . . . .
H7 H 0.479530 0.387822 0.524521 0.093 Uiso 1 1 calc R U . . .

loop_
_atom_site_aniso_label
_atom_site_aniso_U_11
_atom_site_aniso_U_22
_atom_site_aniso_U_33
_atom_site_aniso_U_23
_atom_site_aniso_U_13
_atom_site_aniso_U_12
Mo4 0.0343(3) 0.0548(3) 0.0299(2) -0.00273(19) 0.00259(18) 0.0008(2)
Mo1 0.0429(3) 0.0531(3) 0.0459(3) -0.0056(2) 0.0180(2) -0.0074(2)
Mo3 0.0397(3) 0.0556(3) 0.0442(3) -0.0076(2) 0.0104(2) -0.0032(2)
Mo2 0.0480(3) 0.0714(4) 0.0459(3) 0.0168(2) 0.0157(2) 0.0075(2)
O14 0.057(2) 0.057(2) 0.050(2) 0.0054(19) 0.0116(19) 0.003(2)
O16 0.041(2) 0.063(2) 0.052(2) -0.0117(19) 0.0112(18) -0.0001(18)
O7 0.058(2) 0.053(2) 0.043(2) -0.0047(17) 0.0090(18) -0.0054(19)
O8 0.075(3) 0.068(3) 0.054(2) 0.013(2) 0.031(2) 0.015(2)
O5 0.093(4) 0.077(3) 0.054(3) -0.014(2) 0.025(2) -0.024(3)
O17 0.095(4) 0.073(3) 0.053(3) -0.003(2) 0.031(2) -0.005(3)
O11 0.065(3) 0.068(3) 0.071(3) 0.005(2) 0.017(2) -0.009(2)
O6 0.056(3) 0.070(3) 0.076(3) -0.010(2) 0.012(2) 0.013(2)
N2 0.044(3) 0.054(3) 0.045(3) -0.001(2) 0.004(2) 0.000(2)
O15 0.056(3) 0.073(3) 0.072(3) -0.017(2) 0.014(2) -0.012(2)
O10 0.121(5) 0.089(4) 0.041(3) 0.000(2) 0.002(3) 0.015(3)
O9 0.092(4) 0.069(3) 0.065(3) -0.004(2) 0.047(3) 0.010(3)
O2 0.072(4) 0.113(5) 0.084(4) -0.007(3) 0.022(3) 0.013(3)
O1 0.083(4) 0.096(4) 0.076(4) 0.011(3) 0.016(3) 0.011(3)
O4 0.065(3) 0.083(3) 0.093(4) -0.002(3) 0.017(3) 0.006(3)
N1 0.041(3) 0.052(3) 0.061(3) 0.002(2) 0.018(2) 0.009(2)
C11 0.042(3) 0.049(3) 0.040(3) 0.003(2) 0.010(2) 0.010(2)
C12 0.056(4) 0.077(4) 0.059(4) -0.010(3) 0.024(3) -0.011(3)
C5 0.041(3) 0.057(3) 0.056(4) -0.009(3) 0.011(3) -0.006(3)
C20 0.043(3) 0.051(3) 0.054(3) 0.000(3) 0.000(3) -0.005(3)
O12 0.061(3) 0.096(4) 0.091(4) 0.031(3) 0.019(3) 0.024(3)
C10 0.058(4) 0.062(4) 0.041(3) 0.000(3) 0.011(3) -0.002(3)
C14 0.044(3) 0.049(3) 0.039(3) 0.005(2) 0.007(2) 0.011(2)
O13 0.039(2) 0.051(3) 0.146(5) -0.010(3) 0.009(3) -0.0027(19)
O3 0.071(4) 0.190(7) 0.068(4) -0.020(4) 0.024(3) -0.003(4)
C15 0.052(4) 0.075(4) 0.044(3) 0.007(3) 0.009(3) -0.004(3)
C21 0.060(4) 0.076(4) 0.052(4) 0.011(3) -0.003(3) -0.002(3)
O1W 0.103(5) 0.172(7) 0.083(4) 0.017(5) 0.014(4) -0.035(5)
C6 0.063(4) 0.095(5) 0.060(4) -0.022(4) 0.015(3) 0.008(4)
C9 0.061(4) 0.059(4) 0.054(4) 0.005(3) 0.021(3) 0.006(3)
C16 0.052(4) 0.074(4) 0.038(3) -0.001(3) -0.001(3) 0.006(3)
C19 0.057(4) 0.053(4) 0.060(4) -0.009(3) 0.004(3) -0.001(3)
C4 0.053(4) 0.065(4) 0.056(4) -0.007(3) 0.020(3) -0.008(3)
C1 0.065(4) 0.074(5) 0.063(5) -0.013(4) 0.017(4) -0.019(4)
C25 0.059(4) 0.059(4) 0.040(3) 0.005(3) 0.004(3) -0.005(3)
C23 0.047(3) 0.057(3) 0.052(3) -0.006(3) 0.006(3) -0.011(3)
C24 0.051(3) 0.053(3) 0.049(3) 0.000(3) -0.002(3) 0.003(3)
C26 0.057(4) 0.080(5) 0.056(4) -0.010(3) 0.013(3) -0.021(4)
C17 0.070(4) 0.080(5) 0.039(3) 0.006(3) 0.008(3) -0.020(4)
C22 0.059(4) 0.074(4) 0.046(3) 0.002(3) 0.010(3) -0.012(3)
C18 0.068(4) 0.078(4) 0.036(3) -0.005(3) 0.002(3) -0.022(4)
C8 0.056(4) 0.064(4) 0.079(5) -0.002(3) 0.021(3) 0.001(3)
C3 0.041(3) 0.060(4) 0.087(5) -0.013(3) 0.029(3) -0.003(3)
C13 0.063(4) 0.084(5) 0.058(4) -0.024(4) 0.015(3) -0.008(4)
C2 0.048(4) 0.063(4) 0.066(4) 0.000(3) 0.002(3) -0.011(3)
C7 0.071(5) 0.101(6) 0.058(4) -0.008(4) 0.007(4) 0.004(4)

loop_
_atom_type_symbol
_atom_type_description
_atom_type_scat_dispersion_real
_atom_type_scat_dispersion_imag
_atom_type_scat_source
C C 0.0033 0.0016 'International Tables Vol C Tables 4.2.6.8 and 6.1.1.4'
H H 0.0000 0.0000 'International Tables Vol C Tables 4.2.6.8 and 6.1.1.4'
Mo Mo -1.6832 0.6857 'International Tables Vol C Tables 4.2.6.8 and 6.1.1.4'
N N 0.0061 0.0033 'International Tables Vol C Tables 4.2.6.8 and 6.1.1.4'
O O 0.0106 0.0060 'International Tables Vol C Tables 4.2.6.8 and 6.1.1.4'

loop_
_geom_angle_atom_site_label_1
_geom_angle_atom_site_label_2
_geom_angle_atom_site_label_3
_geom_angle
_geom_angle_site_symmetry_1
_geom_angle_site_symmetry_3
_geom_angle_publ_flag
O8 Mo4 O9 112.7(2) . . ?
O8 Mo4 O13 108.7(2) . . ?
O10 Mo4 O8 107.5(2) . . ?
O10 Mo4 O9 107.5(3) . . ?
O10 Mo4 O13 108.7(3) . . ?
O9 Mo4 O13 111.6(2) . . ?
O14 Mo1 O9 75.09(17) . 3_776 ?
O14 Mo1 O13 82.62(17) . . ?
O16 Mo1 O14 149.90(18) . . ?
O16 Mo1 O9 81.66(17) . 3_776 ?
O16 Mo1 O13 72.55(16) . . ?
O17 Mo1 O14 96.7(2) . . ?
O17 Mo1 O16 100.4(2) . . ?
O17 Mo1 O9 163.2(2) . 3_776 ?
O17 Mo1 O13 91.0(2) . . ?
O15 Mo1 O14 101.6(2) . . ?
O15 Mo1 O16 97.3(2) . . ?
O15 Mo1 O17 105.8(2) . . ?
O15 Mo1 O9 90.3(2) . 3_776 ?
O15 Mo1 O13 161.9(2) . . ?
O9 Mo1 O13 73.6(2) 3_776 . ?
O16 Mo3 O7 146.36(17) 3_776 . ?
O16 Mo3 O8 79.84(17) 3_776 . ?
O16 Mo3 O13 71.73(16) 3_776 3_776 ?
O7 Mo3 O8 76.42(17) . . ?
O7 Mo3 O13 78.93(16) . 3_776 ?
O5 Mo3 O16 101.0(2) . 3_776 ?
O5 Mo3 O7 96.7(2) . . ?
O5 Mo3 O8 166.3(2) . . ?
O5 Mo3 O13 93.3(2) . 3_776 ?
O6 Mo3 O16 102.3(2) . 3_776 ?
O6 Mo3 O7 100.6(2) . . ?
O6 Mo3 O8 88.7(2) . . ?
O6 Mo3 O5 104.4(3) . . ?
O6 Mo3 O13 162.2(2) . 3_776 ?
O13 Mo3 O8 73.80(19) 3_776 . ?
O14 Mo2 O7 130.95(18) . . ?
O11 Mo2 O14 108.1(2) . . ?
O11 Mo2 O7 103.4(2) . . ?
O11 Mo2 O12 106.7(3) . . ?
O12 Mo2 O14 102.3(2) . . ?
O12 Mo2 O7 103.5(2) . . ?
Mo2 O14 Mo1 126.0(2) . . ?
Mo3 O16 Mo1 120.9(2) 3_776 . ?
Mo2 O7 Mo3 131.9(2) . . ?
Mo4 O8 Mo3 126.0(2) . . ?
C16 N2 C19 120.2(5) . . ?
C17 N2 C16 119.3(5) . . ?
C17 N2 C19 120.4(5) . . ?
Mo4 O9 Mo1 127.5(2) . 3_776 ?
C1 O2 H2 57(6) . . ?
C9 N1 C8 119.5(5) . . ?
C9 N1 C13 120.7(6) . . ?
C13 N1 C8 119.6(6) . . ?
C12 C11 C14 120.7(5) . . ?
C10 C11 C12 116.5(6) . . ?
C10 C11 C14 122.8(5) . . ?
C11 C12 H12 120.2 . . ?
C13 C12 C11 119.6(6) . . ?
C13 C12 H12 120.2 . . ?
C6 C5 C4 119.9(6) . . ?
C6 C5 C8 119.9(6) . . ?
C4 C5 C8 120.2(6) . . ?
C21 C20 C19 121.5(6) . . ?
C25 C20 C21 118.5(6) . . ?
C25 C20 C19 120.0(6) . . ?
C11 C10 H10 119.2 . . ?
C9 C10 C11 121.6(6) . . ?
C9 C10 H10 119.2 . . ?
C15 C14 C11 122.1(5) . . ?
C18 C14 C11 122.0(5) . . ?
C18 C14 C15 115.9(6) . . ?
Mo4 O13 Mo1 137.8(2) . . ?
Mo4 O13 Mo3 132.3(2) . 3_776 ?
Mo1 O13 Mo3 89.75(15) . 3_776 ?
C26 O3 H3 109.5 . . ?
C14 C15 H15 119.6 . . ?
C16 C15 C14 120.8(6) . . ?
C16 C15 H15 119.6 . . ?
C20 C21 H21 119.9 . . ?
C22 C21 C20 120.2(6) . . ?
C22 C21 H21 119.9 . . ?
H1WA O1W H1WB 131.3 . . ?
C5 C6 H6 119.9 . . ?
C7 C6 C5 120.3(7) . . ?
C7 C6 H6 119.9 . . ?
N1 C9 C10 120.6(6) . . ?
N1 C9 H9 119.7 . . ?
C10 C9 H9 119.7 . . ?
N2 C16 C15 120.8(5) . . ?
N2 C16 H16 119.6 . . ?
C15 C16 H16 119.6 . . ?
N2 C19 C20 111.9(5) . . ?
N2 C19 H19A 109.2 . . ?
N2 C19 H19B 109.2 . . ?
C20 C19 H19A 109.2 . . ?
C20 C19 H19B 109.2 . . ?
H19A C19 H19B 107.9 . . ?
C5 C4 H4 121.0 . . ?
C5 C4 C3 118.0(6) . . ?
C3 C4 H4 121.0 . . ?
O2 C1 H2 50(6) . . ?
O2 C1 C2 111.0(7) . . ?
O1 C1 O2 125.5(8) . . ?
O1 C1 H2 78(6) . . ?
O1 C1 C2 123.5(7) . . ?
C2 C1 H2 151(6) . . ?
C20 C25 H25 119.1 . . ?
C20 C25 C24 121.9(6) . . ?
C24 C25 H25 119.1 . . ?
C24 C23 C26 117.8(6) . . ?
C22 C23 C24 119.7(6) . . ?
C22 C23 C26 122.5(6) . . ?
C25 C24 C23 119.8(6) . . ?
C25 C24 H24 120.1 . . ?
C23 C24 H24 120.1 . . ?
O4 C26 O3 124.7(7) . . ?
O4 C26 C23 123.9(6) . . ?
O3 C26 C23 111.4(7) . . ?
N2 C17 H17 119.3 . . ?
N2 C17 C18 121.5(6) . . ?
C18 C17 H17 119.3 . . ?
C21 C22 H22 120.0 . . ?
C23 C22 C21 119.9(6) . . ?
C23 C22 H22 120.0 . . ?
C14 C18 H18 119.2 . . ?
C17 C18 C14 121.7(6) . . ?
C17 C18 H18 119.2 . . ?
N1 C8 H8A 109.3 . . ?
N1 C8 H8B 109.3 . . ?
C5 C8 N1 111.6(5) . . ?
C5 C8 H8A 109.3 . . ?
C5 C8 H8B 109.3 . . ?
H8A C8 H8B 108.0 . . ?
C4 C3 H3A 119.7 . . ?
C2 C3 C4 120.7(6) . . ?
C2 C3 H3A 119.7 . . ?
N1 C13 C12 120.7(6) . . ?
N1 C13 H13 119.7 . . ?
C12 C13 H13 119.7 . . ?
C3 C2 C1 122.7(6) . . ?
C7 C2 C1 118.1(7) . . ?
C7 C2 C3 119.2(6) . . ?
C6 C7 C2 121.9(7) . . ?
C6 C7 H7 119.0 . . ?
C2 C7 H7 119.0 . . ?

loop_
_geom_bond_atom_site_label_1
_geom_bond_atom_site_label_2
_geom_bond_distance
_geom_bond_site_symmetry_2
_geom_bond_publ_flag
Mo4 O8 1.758(4) . ?
Mo4 O10 1.679(5) . ?
Mo4 O9 1.773(5) . ?
Mo4 O13 1.790(4) . ?
Mo1 O14 1.945(4) . ?
Mo1 O16 1.921(4) . ?
Mo1 O17 1.693(4) . ?
Mo1 O15 1.684(4) . ?
Mo1 O9 2.303(4) 3_776 ?
Mo1 O13 2.335(4) . ?
Mo3 O16 1.905(4) 3_776 ?
Mo3 O7 1.936(4) . ?
Mo3 O8 2.381(4) . ?
Mo3 O5 1.693(5) . ?
Mo3 O6 1.680(4) . ?
Mo3 O13 2.380(4) 3_776 ?
Mo2 O14 1.852(4) . ?
Mo2 O7 1.853(4) . ?
Mo2 O11 1.691(5) . ?
Mo2 O12 1.693(5) . ?
N2 C16 1.343(8) . ?
N2 C19 1.501(8) . ?
N2 C17 1.331(8) . ?
O2 H2 1.05(12) . ?
O2 C1 1.304(10) . ?
O1 C1 1.194(9) . ?
O4 C26 1.193(9) . ?
N1 C9 1.315(8) . ?
N1 C8 1.514(8) . ?
N1 C13 1.345(9) . ?
C11 C12 1.411(9) . ?
C11 C10 1.368(8) . ?
C11 C14 1.475(8) . ?
C12 H12 0.9300 . ?
C12 C13 1.369(10) . ?
C5 C6 1.388(9) . ?
C5 C4 1.391(9) . ?
C5 C8 1.503(9) . ?
C20 C21 1.403(9) . ?
C20 C19 1.516(9) . ?
C20 C25 1.363(8) . ?
C10 H10 0.9300 . ?
C10 C9 1.366(9) . ?
C14 C15 1.391(8) . ?
C14 C18 1.375(9) . ?
O3 H3 0.8200 . ?
O3 C26 1.308(9) . ?
C15 H15 0.9300 . ?
C15 C16 1.370(9) . ?
C21 H21 0.9300 . ?
C21 C22 1.384(10) . ?
O1W H1WA 1.0062 . ?
O1W H1WB 0.8669 . ?
C6 H6 0.9300 . ?
C6 C7 1.345(10) . ?
C9 H9 0.9300 . ?
C16 H16 0.9300 . ?
C19 H19A 0.9700 . ?
C19 H19B 0.9700 . ?
C4 H4 0.9300 . ?
C4 C3 1.409(9) . ?
C1 H2 1.15(11) . ?
C1 C2 1.523(10) . ?
C25 H25 0.9300 . ?
C25 C24 1.372(9) . ?
C23 C24 1.384(9) . ?
C23 C26 1.504(10) . ?
C23 C22 1.384(9) . ?
C24 H24 0.9300 . ?
C17 H17 0.9300 . ?
C17 C18 1.353(9) . ?
C22 H22 0.9300 . ?
C18 H18 0.9300 . ?
C8 H8A 0.9700 . ?
C8 H8B 0.9700 . ?
C3 H3A 0.9300 . ?
C3 C2 1.378(10) . ?
C13 H13 0.9300 . ?
C2 C7 1.361(10) . ?
C7 H7 0.9300 . ?

loop_
_geom_torsion_atom_site_label_1
_geom_torsion_atom_site_label_2
_geom_torsion_atom_site_label_3
_geom_torsion_atom_site_label_4
_geom_torsion
_geom_torsion_site_symmetry_1
_geom_torsion_site_symmetry_2
_geom_torsion_site_symmetry_3
_geom_torsion_site_symmetry_4
_geom_torsion_publ_flag
O14 Mo2 O7 Mo3 60.0(4) . . . . ?
O7 Mo2 O14 Mo1 65.4(4) . . . . ?
O8 Mo4 O9 Mo1 20.0(4) . . . 3_776 ?
O8 Mo4 O13 Mo1 22.0(6) . . . . ?
O8 Mo4 O13 Mo3 -151.0(4) . . . 3_776 ?
O11 Mo2 O14 Mo1 -61.9(3) . . . . ?
O11 Mo2 O7 Mo3 -171.1(3) . . . . ?
N2 C17 C18 C14 0.6(12) . . . . ?
O10 Mo4 O8 Mo3 -139.9(3) . . . . ?
O10 Mo4 O9 Mo1 138.3(4) . . . 3_776 ?
O10 Mo4 O13 Mo1 -94.8(5) . . . . ?
O10 Mo4 O13 Mo3 92.3(4) . . . 3_776 ?
O9 Mo4 O8 Mo3 -21.6(4) . . . . ?
O9 Mo4 O13 Mo1 146.8(4) . . . . ?
O9 Mo4 O13 Mo3 -26.2(5) . . . 3_776 ?
O2 C1 C2 C3 -6.4(10) . . . . ?
O2 C1 C2 C7 173.4(7) . . . . ?
O1 C1 C2 C3 172.4(7) . . . . ?
O1 C1 C2 C7 -7.8(11) . . . . ?
C11 C12 C13 N1 2.4(11) . . . . ?
C11 C10 C9 N1 -0.8(10) . . . . ?
C11 C14 C15 C16 -177.1(6) . . . . ?
C11 C14 C18 C17 177.2(6) . . . . ?
C12 C11 C10 C9 4.0(9) . . . . ?
C12 C11 C14 C15 -166.0(6) . . . . ?
C12 C11 C14 C18 14.1(9) . . . . ?
C5 C6 C7 C2 -2.8(13) . . . . ?
C5 C4 C3 C2 -1.2(9) . . . . ?
C20 C21 C22 C23 -1.0(10) . . . . ?
C20 C25 C24 C23 -0.3(9) . . . . ?
O12 Mo2 O14 Mo1 -174.2(3) . . . . ?
O12 Mo2 O7 Mo3 -59.9(4) . . . . ?
C10 C11 C12 C13 -4.8(9) . . . . ?
C10 C11 C14 C15 15.2(9) . . . . ?
C10 C11 C14 C18 -164.7(6) . . . . ?
C14 C11 C12 C13 176.3(6) . . . . ?
C14 C11 C10 C9 -177.1(5) . . . . ?
C14 C15 C16 N2 -0.8(10) . . . . ?
O13 Mo4 O8 Mo3 102.6(3) . . . . ?
O13 Mo4 O9 Mo1 -102.5(4) . . . 3_776 ?
C15 C14 C18 C17 -2.7(10) . . . . ?
C21 C20 C19 N2 89.8(7) . . . . ?
C21 C20 C25 C24 -0.9(9) . . . . ?
C6 C5 C4 C3 -0.5(10) . . . . ?
C6 C5 C8 N1 85.5(8) . . . . ?
C9 N1 C8 C5 109.9(7) . . . . ?
C9 N1 C13 C12 1.0(10) . . . . ?
C16 N2 C19 C20 119.3(6) . . . . ?
C16 N2 C17 C18 1.7(10) . . . . ?
C19 N2 C16 C15 173.6(6) . . . . ?
C19 N2 C17 C18 -173.5(6) . . . . ?
C19 C20 C21 C22 -179.1(6) . . . . ?
C19 C20 C25 C24 179.8(6) . . . . ?
C4 C5 C6 C7 2.5(11) . . . . ?
C4 C5 C8 N1 -94.6(7) . . . . ?
C4 C3 C2 C1 -179.3(6) . . . . ?
C4 C3 C2 C7 0.9(10) . . . . ?
C1 C2 C7 C6 -178.7(8) . . . . ?
C25 C20 C21 C22 1.5(10) . . . . ?
C25 C20 C19 N2 -90.9(7) . . . . ?
C24 C23 C26 O4 -4.2(10) . . . . ?
C24 C23 C26 O3 175.9(6) . . . . ?
C24 C23 C22 C21 -0.1(9) . . . . ?
C26 C23 C24 C25 -178.4(6) . . . . ?
C26 C23 C22 C21 179.1(6) . . . . ?
C17 N2 C16 C15 -1.6(9) . . . . ?
C17 N2 C19 C20 -65.6(8) . . . . ?
C22 C23 C24 C25 0.8(9) . . . . ?
C22 C23 C26 O4 176.6(7) . . . . ?
C22 C23 C26 O3 -3.3(9) . . . . ?
C18 C14 C15 C16 2.8(9) . . . . ?
C8 N1 C9 C10 174.6(6) . . . . ?
C8 N1 C13 C12 -175.5(6) . . . . ?
C8 C5 C6 C7 -177.6(7) . . . . ?
C8 C5 C4 C3 179.6(6) . . . . ?
C3 C2 C7 C6 1.1(12) . . . . ?
C13 N1 C9 C10 -1.9(9) . . . . ?
C13 N1 C8 C5 -73.6(7) . . . . ?
